data_7011469
loop_
_publ_author_name
'Lobbia, Giancarlo Gioia'
'Pellei, Maura'
'Pettinari, Claudio'
'Santini, Carlo'
'Skelton, Brian W.'
'Somers, Neil'
'White, Allan H.'

_publ_section_title
;
 Copper(i) coordination polymers and mononuclear copper(i) complexes
 built from poly(1,2,4-triazolyl)borate ligands and
 tri-organophosphinesElectronic supplementary information available:
 conductivity data for compounds 1--14. See
 http://www.rsc.org/suppdata/dt/b2/b200200k/
;
_journal_issue 11
_journal_name_full 'Journal of the Chemical Society, Dalton Transactions'
_journal_page_first 2333
_journal_paper_doi 10.1039/b200200k
_journal_year 2002
_chemical_formula_sum 'C48 H56 B Cu N6 O2 P2'
_chemical_formula_weight 885.32
_space_group_IT_number 2
_symmetry_cell_setting triclinic
_symmetry_space_group_name_Hall '-P 1'
_symmetry_space_group_name_H-M 'P -1'
_cell_angle_alpha 84.1510(10)
_cell_angle_beta 86.3630(10)
_cell_angle_gamma 84.8190(10)
_cell_formula_units_Z 2
_cell_length_a 10.1233(6)
_cell_length_b 14.0189(8)
_cell_length_c 16.0319(9)
_cell_measurement_reflns_used 7570
_cell_measurement_temperature 153
_cell_measurement_theta_max 23.1
_cell_measurement_theta_min 1.3
_cell_volume 2250.7(2)
_computing_cell_refinement 'Siemens SAINT (Siemens, 1995)'
_computing_data_collection 'Siemens SMART (Siemens, 1995)'
_computing_data_reduction 'xtal ADDREF SORTRF'
_computing_molecular_graphics xtal
_computing_publication_material 'xtal BONDLA CIFIO'
_computing_structure_refinement 'xtal CRYLSQ'
_computing_structure_solution xtal
_diffrn_ambient_temperature 153
_diffrn_measurement_device_type
;
Bruker SMART CCD diffractometer
;
_diffrn_measurement_method '\w scans'
_diffrn_radiation_detector 'CCD area detector'
_diffrn_radiation_monochromator graphite
_diffrn_radiation_source 'sealed tube'
_diffrn_radiation_type 'Mo K\a'
_diffrn_radiation_wavelength .71073
_diffrn_reflns_av_R_equivalents .021
_diffrn_reflns_av_sigmaI/netI .085
_diffrn_reflns_limit_h_max 17
_diffrn_reflns_limit_h_min -17
_diffrn_reflns_limit_k_max 24
_diffrn_reflns_limit_k_min -23
_diffrn_reflns_limit_l_max 27
_diffrn_reflns_limit_l_min 0
_diffrn_reflns_number 45831
_diffrn_reflns_theta_max 37.67
_diffrn_reflns_theta_min 1.28
_diffrn_standards_decay_% 0
_exptl_absorpt_coefficient_mu .602
_exptl_absorpt_correction_T_max .832
_exptl_absorpt_correction_T_min .736
_exptl_absorpt_correction_type multi-scan
_exptl_absorpt_process_details
;
SADABS; Sheldrick, 1996
;
_exptl_crystal_colour colourless
_exptl_crystal_density_diffrn 1.306
_exptl_crystal_description prism
_exptl_crystal_F_000 932
_exptl_crystal_size_max .3
_exptl_crystal_size_mid .2
_exptl_crystal_size_min .15
_refine_diff_density_max .721
_refine_diff_density_min -.665
_refine_ls_goodness_of_fit_all .943
_refine_ls_goodness_of_fit_ref 1.021
_refine_ls_hydrogen_treatment mixed
_refine_ls_matrix_type full
_refine_ls_number_constraints 0
_refine_ls_number_parameters 749
_refine_ls_number_reflns 16191
_refine_ls_number_restraints 0
_refine_ls_R_factor_all .066
_refine_ls_R_factor_gt .037
_refine_ls_shift/su_max .021
_refine_ls_shift/su_mean .001
_refine_ls_structure_factor_coef F
_refine_ls_weighting_scheme calc
_refine_ls_wR_factor_all .04
_refine_ls_wR_factor_ref .036
_reflns_d_resolution_high .581
_reflns_d_resolution_low 15.874
_reflns_Friedel_coverage 0
_reflns_limit_h_max 17
_reflns_limit_h_min 0
_reflns_limit_k_max 24
_reflns_limit_k_min -23
_reflns_limit_l_max 27
_reflns_limit_l_min -27
_reflns_number_gt 16191
_reflns_number_total 22975
_reflns_threshold_expression 'F    > 4.00 sig(F   )'
_cod_data_source_file b200200k.txt
_cod_data_source_block cpdar8
_cod_original_sg_symbol_Hall -p_1
_cod_original_sg_symbol_H-M P-1
_cod_original_formula_sum 'C48 H56 B1 Cu1 N6 O2 P2'
_cod_database_code 7011469

loop_
_symmetry_equiv_pos_as_xyz
+x,+y,+z
-x,-y,-z

loop_
_atom_site_label
_atom_site_fract_x
_atom_site_fract_y
_atom_site_fract_z
_atom_site_U_iso_or_equiv
_atom_site_adp_type
_atom_site_calc_flag
_atom_site_calc_attached_atom
_atom_site_occupancy
_atom_site_disorder_assembly
_atom_site_disorder_group
Cu .858074(14) .758924(11) .270905(9) .01861(7) Uani ? ? 1.00000 ? ?
P1 1.04617(3) .77574(2) .335288(18) .01842(14) Uani ? ? 1.00000 ? ?
P2 .80229(3) .67099(2) .169557(18) .01851(14) Uani ? ? 1.00000 ? ?
N11 .60125(10) .82434(8) .36461(7) .0224(5) Uani ? ? 1.00000 ? ?
N12 .71960(10) .77000(8) .37394(6) .0224(5) Uani ? ? 1.00000 ? ?
C13 .71371(13) .73500(10) .45426(8) .0259(7) Uani ? ? 1.00000 ? ?
N14 .59972(12) .76174(9) .49713(7) .0309(7) Uani ? ? 1.00000 ? ?
C15 .53326(14) .81713(10) .43856(9) .0289(7) Uani ? ? 1.00000 ? ?
B1 .55981(14) .87991(11) .27982(10) .0260(7) Uani ? ? 1.00000 ? ?
N21 .67316(10) .94269(8) .24449(6) .0220(5) Uani ? ? 1.00000 ? ?
N22 .79898(10) .90400(7) .22472(6) .0213(5) Uani ? ? 1.00000 ? ?
C23 .86233(12) .97927(9) .19275(8) .0231(6) Uani ? ? 1.00000 ? ?
N24 .78652(12) 1.06386(8) .19021(7) .0278(6) Uani ? ? 1.00000 ? ?
C25 .66983(14) 1.03714(10) .22342(9) .0276(7) Uani ? ? 1.00000 ? ?
C110 1.09618(13) .68374(9) .42132(8) .0233(6) Uani ? ? 1.00000 ? ?
C111 1.10486(12) .58167(9) .39871(7) .0218(6) Uani ? ? 1.00000 ? ?
C112 .98950(13) .53644(10) .39051(8) .0257(7) Uani ? ? 1.00000 ? ?
C113 .99646(15) .44145(10) .37285(9) .0305(8) Uani ? ? 1.00000 ? ?
C114 1.11872(17) .39015(10) .36266(9) .0340(8) Uani ? ? 1.00000 ? ?
C115 1.23456(16) .43409(11) .36976(9) .0336(8) Uani ? ? 1.00000 ? ?
C116 1.22725(13) .52933(10) .38770(8) .0272(7) Uani ? ? 1.00000 ? ?
C120 1.20581(11) .79191(9) .27561(8) .0213(6) Uani ? ? 1.00000 ? ?
C121 1.19246(11) .85688(9) .19468(7) .0203(6) Uani ? ? 1.00000 ? ?
C122 1.14333(12) .82354(9) .12462(8) .0233(6) Uani ? ? 1.00000 ? ?
C123 1.13132(14) .88273(10) .04992(8) .0281(7) Uani ? ? 1.00000 ? ?
C124 1.16819(14) .97633(11) .04430(9) .0306(7) Uani ? ? 1.00000 ? ?
C125 1.21714(14) 1.01031(10) .11347(9) .0309(8) Uani ? ? 1.00000 ? ?
C126 1.22930(13) .95093(10) .18810(8) .0259(7) Uani ? ? 1.00000 ? ?
C130 1.01194(13) .88509(10) .39216(9) .0254(7) Uani ? ? 1.00000 ? ?
C131 1.11232(12) .90895(9) .45070(8) .0239(6) Uani ? ? 1.00000 ? ?
C132 1.19868(14) .97893(10) .42499(9) .0290(7) Uani ? ? 1.00000 ? ?
C133 1.29043(15) 1.00367(12) .47849(10) .0340(8) Uani ? ? 1.00000 ? ?
C134 1.29768(15) .95789(12) .55862(10) .0356(9) Uani ? ? 1.00000 ? ?
C135 1.21162(18) .88861(11) .58595(9) .0376(9) Uani ? ? 1.00000 ? ?
C136 1.11909(16) .86493(11) .53255(9) .0324(8) Uani ? ? 1.00000 ? ?
C210 .63686(12) .62204(10) .18003(8) .0244(6) Uani ? ? 1.00000 ? ?
C211 .62837(12) .54284(10) .25058(8) .0240(6) Uani ? ? 1.00000 ? ?
C212 .60764(15) .56456(13) .33342(9) .0357(9) Uani ? ? 1.00000 ? ?
C213 .60651(18) .49162(17) .39887(11) .0507(12) Uani ? ? 1.00000 ? ?
C214 .62210(18) .39676(17) .38285(12) .0537(12) Uani ? ? 1.00000 ? ?
C215 .64032(18) .37390(14) .30107(13) .0477(11) Uani ? ? 1.00000 ? ?
C216 .64407(15) .44657(11) .23531(10) .0336(8) Uani ? ? 1.00000 ? ?
C220 .79407(14) .75460(10) .07147(8) .0254(7) Uani ? ? 1.00000 ? ?
C221 .68635(12) .74693(9) .01254(7) .0224(6) Uani ? ? 1.00000 ? ?
C222 .57196(15) .81011(11) .01467(9) .0318(8) Uani ? ? 1.00000 ? ?
C223 .47307(15) .80720(13) -.04140(10) .0387(9) Uani ? ? 1.00000 ? ?
C224 .48618(15) .74070(12) -.09938(10) .0374(9) Uani ? ? 1.00000 ? ?
C225 .59651(17) .67606(12) -.10086(9) .0357(9) Uani ? ? 1.00000 ? ?
C226 .69666(14) .67908(10) -.04566(8) .0286(7) Uani ? ? 1.00000 ? ?
C230 .90184(12) .56268(9) .13603(8) .0233(6) Uani ? ? 1.00000 ? ?
C231 1.04602(12) .57480(8) .11162(7) .0211(6) Uani ? ? 1.00000 ? ?
C232 1.14130(13) .55666(9) .17164(8) .0246(6) Uani ? ? 1.00000 ? ?
C233 1.27483(13) .56775(10) .14992(9) .0284(7) Uani ? ? 1.00000 ? ?
C234 1.31453(13) .59799(10) .06776(9) .0296(7) Uani ? ? 1.00000 ? ?
C235 1.22094(14) .61621(10) .00748(8) .0283(7) Uani ? ? 1.00000 ? ?
C236 1.08766(13) .60408(10) .02918(8) .0248(6) Uani ? ? 1.00000 ? ?
C2 .6632(2) .81340(15) .70526(13) .0463(11) Uani ? ? 1.00000 ? ?
O2 .54244(13) .82329(11) .66546(8) .0507(9) Uani ? ? 1.00000 ? ?
C3 1.0129(3) .74870(19) -.20034(17) .0717(18) Uani ? ? 1.00000 ? ?
O3 1.1212(2) .75276(12) -.15717(13) .1025(16) Uani ? ? 1.00000 ? ?
H110a 1.1800(17) .6992(12) .4399(10) .031(4) Uiso ? ? 1.00000 ? ?
H110b 1.0321(16) .6917(12) .4664(10) .031(4) Uiso ? ? 1.00000 ? ?
H112 .9058(17) .5701(12) .3993(10) .031(4) Uiso ? ? 1.00000 ? ?
H113 .9200(17) .4121(12) .3672(10) .031(4) Uiso ? ? 1.00000 ? ?
H114 1.1259(17) .3273(13) .3515(11) .036(5) Uiso ? ? 1.00000 ? ?
H115 1.3172(18) .4015(13) .3627(11) .040(5) Uiso ? ? 1.00000 ? ?
H116 1.3073(17) .5575(12) .3931(10) .031(4) Uiso ? ? 1.00000 ? ?
H120a 1.2651(15) .8146(11) .3120(10) .025(4) Uiso ? ? 1.00000 ? ?
H120b 1.2413(15) .7305(11) .2631(9) .024(4) Uiso ? ? 1.00000 ? ?
H122 1.1197(16) .7614(12) .1282(10) .028(4) Uiso ? ? 1.00000 ? ?
H123 1.1008(16) .8582(12) .0032(11) .031(4) Uiso ? ? 1.00000 ? ?
H124 1.1599(17) 1.0177(13) -.0081(11) .038(5) Uiso ? ? 1.00000 ? ?
H125 1.2406(17) 1.0725(13) .1107(11) .039(5) Uiso ? ? 1.00000 ? ?
H126 1.2650(16) .9733(11) .2343(10) .029(4) Uiso ? ? 1.00000 ? ?
H132 1.1902(17) 1.0136(13) .3700(11) .037(5) Uiso ? ? 1.00000 ? ?
H133 1.348(2) 1.0514(14) .4602(12) .046(5) Uiso ? ? 1.00000 ? ?
H134 1.3603(19) .9729(14) .5953(12) .046(5) Uiso ? ? 1.00000 ? ?
H135 1.2135(19) .8580(14) .6421(12) .046(5) Uiso ? ? 1.00000 ? ?
H136 1.058(2) .8186(14) .5526(12) .047(5) Uiso ? ? 1.00000 ? ?
H210a .5748(16) .6730(12) .1876(10) .030(4) Uiso ? ? 1.00000 ? ?
H210b .6207(16) .6005(12) .1266(10) .030(4) Uiso ? ? 1.00000 ? ?
H212 .5922(19) .6300(14) .3430(12) .046(5) Uiso ? ? 1.00000 ? ?
H213 .594(2) .5093(15) .4523(14) .059(6) Uiso ? ? 1.00000 ? ?
H214 .618(2) .3492(17) .4228(15) .068(7) Uiso ? ? 1.00000 ? ?
H215 .652(2) .3116(16) .2854(13) .059(6) Uiso ? ? 1.00000 ? ?
H216 .6619(18) .4303(13) .1808(12) .045(5) Uiso ? ? 1.00000 ? ?
H222 .5648(18) .8546(13) .0546(12) .041(5) Uiso ? ? 1.00000 ? ?
H223 .403(2) .8487(15) -.0375(13) .055(6) Uiso ? ? 1.00000 ? ?
H224 .4210(18) .7403(13) -.1401(12) .042(5) Uiso ? ? 1.00000 ? ?
H225 .608(2) .6315(15) -.1430(13) .055(6) Uiso ? ? 1.00000 ? ?
H226 .7731(18) .6353(13) -.0478(11) .040(5) Uiso ? ? 1.00000 ? ?
H230a .8927(17) .5150(12) .1836(11) .034(4) Uiso ? ? 1.00000 ? ?
H230b .8582(17) .5435(12) .0901(11) .033(4) Uiso ? ? 1.00000 ? ?
H232 1.1152(16) .5377(12) .2284(11) .032(4) Uiso ? ? 1.00000 ? ?
H233 1.3377(17) .5525(12) .1910(11) .036(5) Uiso ? ? 1.00000 ? ?
H234 1.4053(18) .6077(13) .0535(11) .039(5) Uiso ? ? 1.00000 ? ?
H235 1.2453(16) .6394(12) -.0497(11) .032(4) Uiso ? ? 1.00000 ? ?
H236 1.0254(16) .6171(12) -.0129(10) .030(4) Uiso ? ? 1.00000 ? ?
H220a .8781(18) .7463(13) .0453(11) .038(5) Uiso ? ? 1.00000 ? ?
H220b .7825(17) .8156(12) .0908(10) .033(4) Uiso ? ? 1.00000 ? ?
H130a .9281(18) .8760(13) .4238(11) .041(5) Uiso ? ? 1.00000 ? ?
H130b .9952(17) .9368(13) .3488(11) .037(5) Uiso ? ? 1.00000 ? ?
H13 .7829(16) .6938(11) .4774(10) .026(4) Uiso ? ? 1.00000 ? ?
H15 .4492(17) .8498(12) .4470(11) .035(5) Uiso ? ? 1.00000 ? ?
H1a .4715(16) .9296(12) .2947(10) .033(4) Uiso ? ? 1.00000 ? ?
H1b .5450(16) .8273(12) .2341(10) .031(4) Uiso ? ? 1.00000 ? ?
H23 .9515(17) .9735(12) .1734(10) .030(4) Uiso ? ? 1.00000 ? ?
H25 .5916(17) 1.0798(12) .2328(11) .036(5) Uiso ? ? 1.00000 ? ?
H2 .556(3) .7852(19) .6092(17) .087(8) Uiso ? ? 1.00000 ? ?
H2a .744(2) .8260(15) .6604(13) .058(6) Uiso ? ? 1.00000 ? ?
H2b .679(3) .739(2) .7352(16) .088(8) Uiso ? ? 1.00000 ? ?
H2c .655(3) .862(2) .7575(18) .104(9) Uiso ? ? 1.00000 ? ?
H3a 1.03238 .76894 -.25830 .10700 Uiso ? ? 1.00000 ? ?
H3b .94289 .79209 -.17951 .10700 Uiso ? ? 1.00000 ? ?
H3c .98636 .68483 -.19557 .10700 Uiso ? ? 1.00000 ? ?
H3 1.15561 .81049 -.17368 .15000 Uiso ? ? 1.00000 ? ?

loop_
_atom_site_aniso_label
_atom_site_aniso_U_11
_atom_site_aniso_U_22
_atom_site_aniso_U_33
_atom_site_aniso_U_12
_atom_site_aniso_U_13
_atom_site_aniso_U_23
Cu .01574(6) .02270(7) .01749(6) -.00080(5) -.00205(5) -.00247(5)
P1 .01659(12) .02143(13) .01743(12) -.00136(10) -.00329(10) -.00161(10)
P2 .01794(12) .02111(13) .01690(12) -.00391(10) -.00168(10) -.00135(10)
N11 .0169(4) .0265(5) .0238(5) -.0011(4) .0019(3) -.0048(4)
N12 .0186(4) .0281(5) .0203(4) -.0003(4) -.0004(3) -.0028(4)
C13 .0252(6) .0311(6) .0212(5) -.0034(5) .0011(4) -.0019(5)
N14 .0314(6) .0366(6) .0243(5) -.0055(5) .0074(4) -.0043(4)
C15 .0247(6) .0315(7) .0301(6) -.0026(5) .0074(5) -.0067(5)
B1 .0181(6) .0313(7) .0285(7) -.0002(5) -.0029(5) -.0023(5)
N21 .0187(4) .0246(5) .0218(4) .0035(3) -.0023(3) -.0020(4)
N22 .0177(4) .0241(5) .0214(4) .0018(3) -.0014(3) -.0023(4)
C23 .0223(5) .0253(6) .0210(5) .0005(4) -.0014(4) -.0005(4)
N24 .0299(5) .0241(5) .0278(5) .0018(4) -.0011(4) .0009(4)
C25 .0272(6) .0258(6) .0277(6) .0058(5) -.0015(5) .0001(5)
C110 .0253(5) .0267(6) .0179(5) -.0023(4) -.0047(4) -.0003(4)
C111 .0245(5) .0249(5) .0156(5) -.0023(4) -.0035(4) .0023(4)
C112 .0245(6) .0307(6) .0217(5) -.0042(5) -.0003(4) -.0002(5)
C113 .0361(7) .0300(7) .0261(6) -.0111(5) -.0015(5) .0016(5)
C114 .0478(9) .0228(6) .0305(7) -.0006(6) -.0060(6) .0016(5)
C115 .0350(7) .0314(7) .0325(7) .0080(6) -.0080(6) .0011(5)
C116 .0237(6) .0315(6) .0256(6) .0003(5) -.0067(4) .0024(5)
C120 .0165(4) .0252(5) .0220(5) -.0007(4) -.0034(4) -.0003(4)
C121 .0163(4) .0237(5) .0204(5) -.0010(4) -.0009(4) -.0008(4)
C122 .0236(5) .0242(6) .0221(5) -.0014(4) -.0013(4) -.0036(4)
C123 .0284(6) .0352(7) .0205(5) -.0002(5) -.0026(5) -.0030(5)
C124 .0305(6) .0350(7) .0239(6) -.0009(5) .0003(5) .0064(5)
C125 .0315(7) .0276(6) .0332(7) -.0079(5) -.0009(5) .0040(5)
C126 .0241(5) .0285(6) .0259(6) -.0068(5) -.0040(4) -.0008(5)
C130 .0229(5) .0265(6) .0275(6) .0015(4) -.0056(4) -.0074(5)
C131 .0240(5) .0246(6) .0237(5) .0026(4) -.0033(4) -.0079(4)
C132 .0322(7) .0291(6) .0269(6) -.0038(5) -.0023(5) -.0076(5)
C133 .0303(7) .0370(8) .0378(7) -.0070(6) -.0007(6) -.0159(6)
C134 .0343(7) .0395(8) .0360(7) .0056(6) -.0117(6) -.0200(6)
C135 .0550(10) .0340(7) .0251(6) .0033(7) -.0127(6) -.0090(6)
C136 .0434(8) .0306(7) .0247(6) -.0062(6) -.0028(5) -.0071(5)
C210 .0198(5) .0283(6) .0258(6) -.0060(4) -.0046(4) -.0000(5)
C211 .0177(5) .0320(6) .0229(5) -.0084(4) -.0006(4) -.0002(4)
C212 .0311(7) .0519(9) .0269(6) -.0184(6) .0052(5) -.0081(6)
C213 .0412(9) .0885(15) .0247(7) -.0317(9) .0006(6) .0051(8)
C214 .0372(9) .0731(14) .0472(10) -.0236(9) -.0066(7) .0316(10)
C215 .0421(9) .0367(9) .0611(12) -.0114(7) .0028(8) .0139(8)
C216 .0356(7) .0311(7) .0341(7) -.0100(6) .0048(6) -.0008(6)
C220 .0320(6) .0245(6) .0205(5) -.0080(5) -.0051(5) .0013(4)
C221 .0255(5) .0230(5) .0181(5) -.0024(4) -.0015(4) .0021(4)
C222 .0343(7) .0318(7) .0266(6) .0043(5) .0020(5) .0017(5)
C223 .0250(6) .0461(9) .0397(8) .0052(6) -.0002(6) .0130(7)
C224 .0321(7) .0463(9) .0332(7) -.0112(6) -.0123(6) .0129(6)
C225 .0451(8) .0360(8) .0276(7) -.0065(6) -.0137(6) -.0010(6)
C226 .0308(6) .0303(6) .0246(6) .0012(5) -.0073(5) -.0023(5)
C230 .0234(5) .0226(5) .0246(5) -.0058(4) .0013(4) -.0044(4)
C231 .0228(5) .0194(5) .0214(5) -.0026(4) .0009(4) -.0044(4)
C232 .0269(6) .0246(6) .0212(5) -.0002(4) .0001(4) .0006(4)
C233 .0246(6) .0315(7) .0285(6) .0011(5) -.0040(5) -.0016(5)
C234 .0224(6) .0337(7) .0323(7) -.0026(5) .0026(5) -.0037(5)
C235 .0285(6) .0332(7) .0231(6) -.0043(5) .0046(5) -.0039(5)
C236 .0263(6) .0297(6) .0192(5) -.0036(5) -.0011(4) -.0051(4)
C2 .0454(10) .0471(10) .0452(10) -.0020(8) .0019(8) -.0029(8)
O2 .0438(7) .0678(9) .0419(7) -.0015(6) .0045(5) -.0193(6)
C3 .0721(15) .0705(15) .0773(16) -.0293(12) -.0186(13) -.0004(12)
O3 .1437(18) .0474(9) .1243(16) -.0404(10) -.0875(14) .0322(10)

loop_
_atom_type_symbol
_atom_type_description
_atom_type_oxidation_number
_atom_type_number_in_cell
_atom_type_scat_dispersion_real
_atom_type_scat_dispersion_imag
_atom_type_scat_source
C ? 0 96 .002 .002 'Int Tables Vol IV Tables 2.2B and 2.3.1'
H ? 0 112 0 0 'Int Tables Vol IV Tables 2.2B and 2.3.1'
B ? 0 2 0 .001 'Int Tables Vol IV Tables 2.2B and 2.3.1'
N ? 0 12 .004 .003 'Int Tables Vol IV Tables 2.2B and 2.3.1'
P ? 0 4 .09 .095 'Int Tables Vol IV Tables 2.2B and 2.3.1'
Cu ? 0 2 .263 1.266 'Int Tables Vol IV Tables 2.2B and 2.3.1'
O ? 0 4 .008 .006 'Int Tables Vol IV Tables 2.2B and 2.3.1'

loop_
_diffrn_attenuator_code
_diffrn_attenuator_scale
? ?

loop_
_geom_angle_atom_site_label_1
_geom_angle_atom_site_label_2
_geom_angle_atom_site_label_3
_geom_angle_site_symmetry_1
_geom_angle_site_symmetry_2
_geom_angle_site_symmetry_3
_geom_angle
_geom_angle_publ_flag
P1 Cu P2 . . . 135.685(13) ?
P1 Cu N12 . . . 99.26(3) ?
P1 Cu N22 . . . 102.15(3) ?
P2 Cu N12 . . . 115.90(3) ?
P2 Cu N22 . . . 103.85(3) ?
N12 Cu N22 . . . 90.01(4) ?
Cu P1 C110 . . . 118.02(5) ?
Cu P1 C120 . . . 121.90(4) ?
Cu P1 C130 . . . 106.15(4) ?
C110 P1 C120 . . . 101.87(6) ?
C110 P1 C130 . . . 101.57(6) ?
C120 P1 C130 . . . 104.91(6) ?
Cu P2 C210 . . . 118.37(4) ?
Cu P2 C220 . . . 106.15(5) ?
Cu P2 C230 . . . 124.49(4) ?
C210 P2 C220 . . . 103.44(6) ?
C210 P2 C230 . . . 98.18(6) ?
C220 P2 C230 . . . 103.72(6) ?
N12 N11 C15 . . . 107.36(10) ?
N12 N11 B1 . . . 123.47(10) ?
C15 N11 B1 . . . 129.15(10) ?
Cu N12 N11 . . . 120.23(7) ?
Cu N12 C13 . . . 135.92(8) ?
N11 N12 C13 . . . 103.85(9) ?
N12 C13 N14 . . . 114.26(11) ?
N12 C13 H13 . . . 121.6(9) ?
N14 C13 H13 . . . 124.1(9) ?
C13 N14 C15 . . . 102.09(11) ?
N11 C15 N14 . . . 112.43(12) ?
N11 C15 H15 . . . 122.0(10) ?
N14 C15 H15 . . . 125.5(10) ?
N11 B1 N21 . . . 108.58(10) ?
N11 B1 H1a . . . 106.6(8) ?
N11 B1 H1b . . . 109.4(8) ?
N21 B1 H1a . . . 107.4(9) ?
N21 B1 H1b . . . 109.1(8) ?
H1a B1 H1b . . . 115.5(12) ?
B1 N21 N22 . . . 122.51(10) ?
B1 N21 C25 . . . 129.80(10) ?
N22 N21 C25 . . . 107.59(10) ?
Cu N22 N21 . . . 119.44(7) ?
Cu N22 C23 . . . 135.05(8) ?
N21 N22 C23 . . . 103.92(9) ?
N22 C23 N24 . . . 114.13(11) ?
N22 C23 H23 . . . 122.3(10) ?
N24 C23 H23 . . . 123.6(10) ?
C23 N24 C25 . . . 102.27(11) ?
N21 C25 N24 . . . 112.09(11) ?
N21 C25 H25 . . . 122.5(10) ?
N24 C25 H25 . . . 125.4(10) ?
P1 C110 C111 . . . 114.52(9) ?
P1 C110 H110a . . . 107.8(9) ?
P1 C110 H110b . . . 106.3(10) ?
C111 C110 H110a . . . 111.0(10) ?
C111 C110 H110b . . . 109.9(10) ?
H110a C110 H110b . . . 107.0(15) ?
C110 C111 C112 . . . 120.48(11) ?
C110 C111 C116 . . . 121.02(12) ?
C112 C111 C116 . . . 118.48(12) ?
C111 C112 C113 . . . 120.86(12) ?
C111 C112 H112 . . . 119.7(11) ?
C113 C112 H112 . . . 119.4(11) ?
C112 C113 C114 . . . 120.02(14) ?
C112 C113 H113 . . . 120.5(10) ?
C114 C113 H113 . . . 119.5(10) ?
C113 C114 C115 . . . 120.00(14) ?
C113 C114 H114 . . . 121.7(11) ?
C115 C114 H114 . . . 118.3(11) ?
C114 C115 C116 . . . 119.85(13) ?
C114 C115 H115 . . . 121.5(12) ?
C116 C115 H115 . . . 118.6(12) ?
C111 C116 C115 . . . 120.79(13) ?
C111 C116 H116 . . . 120.8(10) ?
C115 C116 H116 . . . 118.4(10) ?
P1 C120 C121 . . . 113.55(8) ?
P1 C120 H120a . . . 108.1(9) ?
P1 C120 H120b . . . 106.6(9) ?
C121 C120 H120a . . . 112.1(9) ?
C121 C120 H120b . . . 109.1(9) ?
H120a C120 H120b . . . 107.0(13) ?
C120 C121 C122 . . . 120.50(11) ?
C120 C121 C126 . . . 121.03(11) ?
C122 C121 C126 . . . 118.47(11) ?
C121 C122 C123 . . . 120.80(12) ?
C121 C122 H122 . . . 119.1(10) ?
C123 C122 H122 . . . 120.1(10) ?
C122 C123 C124 . . . 120.12(13) ?
C122 C123 H123 . . . 119.3(10) ?
C124 C123 H123 . . . 120.6(10) ?
C123 C124 C125 . . . 119.64(13) ?
C123 C124 H124 . . . 120.0(11) ?
C125 C124 H124 . . . 120.3(11) ?
C124 C125 C126 . . . 120.16(14) ?
C124 C125 H125 . . . 120.4(11) ?
C126 C125 H125 . . . 119.4(11) ?
C121 C126 C125 . . . 120.81(13) ?
C121 C126 H126 . . . 119.1(10) ?
C125 C126 H126 . . . 120.1(10) ?
P1 C130 C131 . . . 119.12(9) ?
P1 C130 H130a . . . 104.5(11) ?
P1 C130 H130b . . . 104.7(11) ?
C131 C130 H130a . . . 109.1(11) ?
C131 C130 H130b . . . 111.4(11) ?
H130a C130 H130b . . . 107.1(14) ?
C130 C131 C132 . . . 120.20(11) ?
C130 C131 C136 . . . 122.02(12) ?
C132 C131 C136 . . . 117.75(13) ?
C131 C132 C133 . . . 121.29(13) ?
C131 C132 H132 . . . 118.5(11) ?
C133 C132 H132 . . . 120.1(11) ?
C132 C133 C134 . . . 120.15(15) ?
C132 C133 H133 . . . 120.2(12) ?
C134 C133 H133 . . . 119.7(12) ?
C133 C134 C135 . . . 119.58(16) ?
C133 C134 H134 . . . 121.3(11) ?
C135 C134 H134 . . . 119.1(11) ?
C134 C135 C136 . . . 120.03(14) ?
C134 C135 H135 . . . 120.4(12) ?
C136 C135 H135 . . . 119.6(12) ?
C131 C136 C135 . . . 121.18(14) ?
C131 C136 H136 . . . 119.4(12) ?
C135 C136 H136 . . . 119.4(12) ?
P2 C210 C211 . . . 112.03(9) ?
P2 C210 H210a . . . 106.9(11) ?
P2 C210 H210b . . . 107.4(10) ?
C211 C210 H210a . . . 112.1(10) ?
C211 C210 H210b . . . 112.0(9) ?
H210a C210 H210b . . . 105.9(14) ?
C210 C211 C212 . . . 120.48(13) ?
C210 C211 C216 . . . 121.31(12) ?
C212 C211 C216 . . . 118.19(13) ?
C211 C212 C213 . . . 120.57(17) ?
C211 C212 H212 . . . 117.6(11) ?
C213 C212 H212 . . . 121.8(11) ?
C212 C213 C214 . . . 120.59(17) ?
C212 C213 H213 . . . 117.5(13) ?
C214 C213 H213 . . . 121.9(13) ?
C213 C214 C215 . . . 119.61(18) ?
C213 C214 H214 . . . 122.5(16) ?
C215 C214 H214 . . . 117.8(16) ?
C214 C215 C216 . . . 120.10(18) ?
C214 C215 H215 . . . 124.5(13) ?
C216 C215 H215 . . . 115.4(13) ?
C211 C216 C215 . . . 120.91(15) ?
C211 C216 H216 . . . 119.7(11) ?
C215 C216 H216 . . . 119.3(11) ?
P2 C220 C221 . . . 118.83(10) ?
P2 C220 H220a . . . 104.4(10) ?
P2 C220 H220b . . . 103.8(10) ?
C221 C220 H220a . . . 111.9(12) ?
C221 C220 H220b . . . 108.3(10) ?
H220a C220 H220b . . . 109.1(15) ?
C220 C221 C222 . . . 119.74(12) ?
C220 C221 C226 . . . 122.41(11) ?
C222 C221 C226 . . . 117.85(13) ?
C221 C222 C223 . . . 120.97(14) ?
C221 C222 H222 . . . 117.5(11) ?
C223 C222 H222 . . . 121.6(11) ?
C222 C223 C224 . . . 120.27(14) ?
C222 C223 H223 . . . 117.4(15) ?
C224 C223 H223 . . . 122.3(15) ?
C223 C224 C225 . . . 119.58(15) ?
C223 C224 H224 . . . 120.9(11) ?
C225 C224 H224 . . . 119.5(11) ?
C224 C225 C226 . . . 120.56(15) ?
C224 C225 H225 . . . 120.0(12) ?
C226 C225 H225 . . . 119.3(12) ?
C221 C226 C225 . . . 120.73(13) ?
C221 C226 H226 . . . 119.2(12) ?
C225 C226 H226 . . . 120.1(12) ?
P2 C230 C231 . . . 115.80(9) ?
P2 C230 H230a . . . 104.0(10) ?
P2 C230 H230b . . . 106.1(10) ?
C231 C230 H230a . . . 111.1(10) ?
C231 C230 H230b . . . 110.5(10) ?
H230a C230 H230b . . . 109.0(15) ?
C230 C231 C232 . . . 120.33(11) ?
C230 C231 C236 . . . 121.28(11) ?
C232 C231 C236 . . . 118.38(11) ?
C231 C232 C233 . . . 120.90(12) ?
C231 C232 H232 . . . 120.0(10) ?
C233 C232 H232 . . . 119.1(10) ?
C232 C233 C234 . . . 120.04(12) ?
C232 C233 H233 . . . 119.3(10) ?
C234 C233 H233 . . . 120.6(10) ?
C233 C234 C235 . . . 119.68(12) ?
C233 C234 H234 . . . 119.9(11) ?
C235 C234 H234 . . . 120.4(11) ?
C234 C235 C236 . . . 120.17(12) ?
C234 C235 H235 . . . 121.4(10) ?
C236 C235 H235 . . . 118.4(10) ?
C231 C236 C235 . . . 120.82(12) ?
C231 C236 H236 . . . 120.4(10) ?
C235 C236 H236 . . . 118.8(10) ?
O2 C2 H2a . . . 110.5(12) ?
O2 C2 H2b . . . 108.7(14) ?
O2 C2 H2c . . . 108.5(14) ?
H2a C2 H2b . . . 108.4(17) ?
H2a C2 H2c . . . 114.1(19) ?
H2b C2 H2c . . . 106(2) ?
C2 O2 H2 . . . 108.4(13) ?
O3 C3 H3a . . . 109.2 ?
O3 C3 H3b . . . 109.0 ?
O3 C3 H3c . . . 110.7 ?
H3a C3 H3b . . . 108.2 ?
H3a C3 H3c . . . 109.0 ?
H3b C3 H3c . . . 110.6 ?
C3 O3 H3 . . . 107.9 ?

loop_
_geom_bond_atom_site_label_1
_geom_bond_atom_site_label_2
_geom_bond_site_symmetry_1
_geom_bond_site_symmetry_2
_geom_bond_distance
_geom_bond_publ_flag
Cu P1 . . 2.2642(4) ?
Cu P2 . . 2.2647(4) ?
Cu N12 . . 2.1063(10) ?
Cu N22 . . 2.1383(10) ?
P1 C110 . . 1.8521(12) ?
P1 C120 . . 1.8451(12) ?
P1 C130 . . 1.8574(14) ?
P2 C210 . . 1.8579(13) ?
P2 C220 . . 1.8647(13) ?
P2 C230 . . 1.8524(13) ?
N11 N12 . . 1.3685(14) ?
N11 C15 . . 1.3319(17) ?
N11 B1 . . 1.5582(18) ?
N12 C13 . . 1.3302(16) ?
C13 N14 . . 1.3484(17) ?
C13 H13 . . .937(15) ?
N14 C15 . . 1.3320(18) ?
C15 H15 . . .938(17) ?
B1 N21 . . 1.5526(18) ?
B1 H1a . . 1.111(16) ?
B1 H1b . . 1.117(17) ?
N21 N22 . . 1.3697(14) ?
N21 C25 . . 1.3306(17) ?
N22 C23 . . 1.3258(16) ?
C23 N24 . . 1.3516(16) ?
C23 H23 . . .935(16) ?
N24 C25 . . 1.3337(18) ?
C25 H25 . . .962(17) ?
C110 C111 . . 1.5052(18) ?
C110 H110a . . .966(18) ?
C110 H110b . . .949(16) ?
C111 C112 . . 1.398(2) ?
C111 C116 . . 1.3925(17) ?
C112 C113 . . 1.384(2) ?
C112 H112 . . .942(16) ?
C113 C114 . . 1.383(2) ?
C113 H113 . . .922(18) ?
C114 C115 . . 1.389(2) ?
C114 H114 . . .912(19) ?
C115 C116 . . 1.389(2) ?
C115 H115 . . .922(18) ?
C116 H116 . . .945(18) ?
C120 C121 . . 1.5135(16) ?
C120 H120a . . .958(17) ?
C120 H120b . . .938(16) ?
C121 C122 . . 1.3955(18) ?
C121 C126 . . 1.3943(18) ?
C122 C123 . . 1.3911(18) ?
C122 H122 . . .919(17) ?
C123 C124 . . 1.389(2) ?
C123 H123 . . .936(18) ?
C124 C125 . . 1.386(2) ?
C124 H124 . . .975(17) ?
C125 C126 . . 1.392(2) ?
C125 H125 . . .920(19) ?
C126 H126 . . .937(17) ?
C130 C131 . . 1.507(2) ?
C130 H130a . . .973(18) ?
C130 H130b . . .963(17) ?
C131 C132 . . 1.387(2) ?
C131 C136 . . 1.3950(18) ?
C132 C133 . . 1.392(2) ?
C132 H132 . . .968(17) ?
C133 C134 . . 1.380(2) ?
C133 H133 . . .94(2) ?
C134 C135 . . 1.383(2) ?
C134 H134 . . .94(2) ?
C135 C136 . . 1.392(2) ?
C135 H135 . . .957(19) ?
C136 H136 . . .95(2) ?
C210 C211 . . 1.5062(18) ?
C210 H210a . . .920(16) ?
C210 H210b . . .964(18) ?
C211 C212 . . 1.392(2) ?
C211 C216 . . 1.389(2) ?
C212 C213 . . 1.389(3) ?
C212 H212 . . .94(2) ?
C213 C214 . . 1.373(3) ?
C213 H213 . . .91(2) ?
C214 C215 . . 1.378(3) ?
C214 H214 . . .88(2) ?
C215 C216 . . 1.391(2) ?
C215 H215 . . .93(2) ?
C216 H216 . . .93(2) ?
C220 C221 . . 1.505(2) ?
C220 H220a . . .928(18) ?
C220 H220b . . .934(18) ?
C221 C222 . . 1.3937(19) ?
C221 C226 . . 1.392(2) ?
C222 C223 . . 1.393(2) ?
C222 H222 . . .93(2) ?
C223 C224 . . 1.374(3) ?
C223 H223 . . .88(2) ?
C224 C225 . . 1.374(2) ?
C224 H224 . . .96(2) ?
C225 C226 . . 1.394(2) ?
C225 H225 . . .96(2) ?
C226 H226 . . .944(18) ?
C230 C231 . . 1.5070(17) ?
C230 H230a . . .967(16) ?
C230 H230b . . .956(18) ?
C231 C232 . . 1.3945(18) ?
C231 C236 . . 1.3940(17) ?
C232 C233 . . 1.3927(19) ?
C232 H232 . . .950(16) ?
C233 C234 . . 1.388(2) ?
C233 H233 . . .940(18) ?
C234 C235 . . 1.385(2) ?
C234 H234 . . .951(18) ?
C235 C236 . . 1.3929(19) ?
C235 H235 . . .965(16) ?
C236 H236 . . .946(17) ?
C2 O2 . . 1.404(2) ?
C2 H2a . . 1.07(2) ?
C2 H2b . . 1.10(3) ?
C2 H2c . . 1.13(3) ?
O2 H2 . . 1.09(3) ?
C3 O3 . . 1.342(4) ?
C3 H3a . . .957 ?
C3 H3b . . .958 ?
C3 H3c . . .952 ?
O3 H3 . . .9174 ?

loop_
_geom_hbond_atom_site_label_D
_geom_hbond_atom_site_label_H
_geom_hbond_atom_site_label_A
_geom_hbond_site_symmetry_D
_geom_hbond_site_symmetry_H
_geom_hbond_site_symmetry_A
_geom_hbond_distance_DH
_geom_hbond_distance_HA
_geom_hbond_distance_DA
_geom_hbond_angle_DHA
_geom_hbond_publ_flag
? ? ? ? ? ? ? ? ? ? ?

loop_
_geom_torsion_atom_site_label_1
_geom_torsion_atom_site_label_2
_geom_torsion_atom_site_label_3
_geom_torsion_atom_site_label_4
_geom_torsion_site_symmetry_1
_geom_torsion_site_symmetry_2
_geom_torsion_site_symmetry_3
_geom_torsion_site_symmetry_4
_geom_torsion
_geom_torsion_publ_flag
? ? ? ? ? ? ? ? ? ?
